data_7244630
loop_
_publ_author_name
'Fonseca, Daniela'
'Perez, Adres Felipe'
'Cobo Domingo, Justo'
'Zapata Rivera, Jhon Enrique'
'Hurtado Belalcazar, John'
'Mac\'ias, Mario A.'

_publ_section_title
;
 Influence of the Lewis basicity hardness of crystallization solvents on
 the coordination sphere of the complex
 [Co(3,5-dinitrobenzoate-O,O&#x2019;)2]: Crystallographic and Theoretical
 Analysis
;
_journal_name_full CrystEngComm
_journal_paper_doi 10.1039/D2CE00177B
_journal_year 2022
_chemical_formula_sum 'C18 H22 Co N4 O16 S2'
_chemical_formula_weight 673.44
_chemical_name_systematic diaquabis(3,5-dinitrobenzoato)-bis[(methanesulfinyl)methane]-cobalt(II)
_space_group_crystal_system monoclinic
_space_group_IT_number 14
_space_group_name_Hall '-P 2yn'
_space_group_name_H-M_alt 'P 1 21/n 1'
_atom_sites_solution_hydrogens mixed
_audit_creation_method SHELXL-2018/3
_audit_update_record
;
2022-01-21 deposited with the CCDC.	2022-03-17 downloaded from the CCDC.
;
_cell_angle_alpha 90
_cell_angle_beta 91.788(3)
_cell_angle_gamma 90
_cell_formula_units_Z 2
_cell_length_a 10.3871(9)
_cell_length_b 5.2909(4)
_cell_length_c 22.6353(17)
_cell_measurement_reflns_used 9391
_cell_measurement_temperature 100(2)
_cell_measurement_theta_max 28.23
_cell_measurement_theta_min 2.18
_cell_volume 1243.36(17)
_computing.cell_refinement 'SAINT V8.38A (Bruker AXS Inc., 2017)'
_computing.data_reduction 'SAINT V8.38A (Bruker AXS Inc., 2017)'

_computing_structure_refinement 'SHELXL-2018/3 (Sheldrick, 2018)'
_computing_structure_solution 'SHELXT 2014/5 (Sheldrick, 2014)'
_diffrn_ambient_temperature 100(2)
_diffrn_measured_fraction_theta_full 0.999
_diffrn_measured_fraction_theta_max 0.999
_diffrn_measurement_device 'Bruker D8 Venture'
_diffrn_measurement_method '\f and \w scans'
_diffrn_radiation_type MoK\a
_diffrn_radiation_wavelength 0.71073
_diffrn_reflns_av_R_equivalents 0.0483
_diffrn_reflns_av_unetI/netI 0.0265
_diffrn_reflns_Laue_measured_fraction_full 0.999
_diffrn_reflns_Laue_measured_fraction_max 0.999
_diffrn_reflns_limit_h_max 13
_diffrn_reflns_limit_h_min -13
_diffrn_reflns_limit_k_max 6
_diffrn_reflns_limit_k_min -6
_diffrn_reflns_limit_l_max 29
_diffrn_reflns_limit_l_min -29
_diffrn_reflns_number 20489
_diffrn_reflns_point_group_measured_fraction_full 0.999
_diffrn_reflns_point_group_measured_fraction_max 0.999
_diffrn_reflns_theta_full 27.498
_diffrn_reflns_theta_max 27.498
_diffrn_reflns_theta_min 2.184
_diffrn_source 'INCOATEC high brilliance microfocus sealed tube'
_exptl_absorpt_coefficient_mu 0.948
_exptl_absorpt_correction_T_max 0.7457
_exptl_absorpt_correction_T_min 0.6699
_exptl.absorpt_correction_type Multi--Scan
_exptl.absorpt_process_details 'SADABS--2016/2 -- Bruker AXS area detector scaling and absorption correction'

_exptl_crystal_colour 'pale pink'
_exptl_crystal_density_diffrn 1.799
_exptl_crystal_description flake
_exptl_crystal_F_000 690
_exptl_crystal_recrystallization_method 'Re-crystallisation from solvent: DMSO'
_exptl_crystal_size_max 0.150
_exptl_crystal_size_mid 0.130
_exptl_crystal_size_min 0.060
_refine_diff_density_max 0.372
_refine_diff_density_min -0.422
_refine_diff_density_rms 0.067
_refine_ls_extinction_method none
_refine_ls_goodness_of_fit_ref 1.096
_refine_ls_hydrogen_treatment constr
_refine_ls_matrix_type full
_refine_ls_number_parameters 189
_refine_ls_number_reflns 2845
_refine_ls_number_restraints 0
_refine_ls_restrained_S_all 1.096
_refine_ls_R_factor_all 0.0314
_refine_ls_R_factor_gt 0.0251
_refine_ls_shift/su_max 0.001
_refine_ls_shift/su_mean 0.000
_refine_ls_structure_factor_coef Fsqd
_refine_ls_weighting_details 'w=1/[\s^2^(Fo^2^)+(0.0242P)^2^+0.9346P] where P=(Fo^2^+2Fc^2^)/3'
_refine_ls_weighting_scheme calc
_refine_ls_wR_factor_gt 0.0605
_refine_ls_wR_factor_ref 0.0659
_reflns_Friedel_coverage 0.000
_reflns_number_gt 2536
_reflns_number_total 2845
_reflns_threshold_expression 'I > 2\s(I)'
_cod_data_source_file d2ce00177b2.cif
_cod_data_source_block 190523_DFC5
_cod_original_sg_symbol_H-M 'P 21/n'
_cod_database_code 7244630
_shelx_shelxl_version_number 2018/3
_shelx_space_group_comment
;
The symmetry employed for this shelxl refinement is uniquely defined
by the following loop, which should always be used as a source of
symmetry information in preference to the above space-group names.
They are only intended as comments.
;
_shelx_estimated_absorpt_t_min 0.871
_shelx_estimated_absorpt_t_max 0.945
_computing_bruker_data_scaling 'SADABS--2016/2 -- Bruker AXS area detector scaling and absorption correction'

loop_
_space_group_symop_operation_xyz
'x, y, z'
'-x+1/2, y+1/2, -z+1/2'
'-x, -y, -z'
'x-1/2, -y-1/2, z-1/2'

loop_
_atom_site_label
_atom_site_type_symbol
_atom_site_fract_x
_atom_site_fract_y
_atom_site_fract_z
_atom_site_U_iso_or_equiv
_atom_site_adp_type
_atom_site_occupancy
_atom_site_site_symmetry_order
_atom_site_calc_flag
_atom_site_refinement_flags_posn
_atom_site_refinement_flags_adp
_atom_site_refinement_flags_occupancy
_atom_site_disorder_assembly
_atom_site_disorder_group
Co1 Co 0.500000 1.000000 0.500000 0.00865(8) Uani 1 2 d S . P . .
S2 S 0.22848(4) 1.21646(7) 0.55215(2) 0.01153(9) Uani 1 1 d . . . . .
O1 O 0.53112(11) 0.7937(2) 0.57759(5) 0.0142(2) Uani 1 1 d . . . . .
O11 O 0.65896(11) 1.0547(2) 0.63158(5) 0.0159(2) Uani 1 1 d . . . . .
O13 O 0.31706(11) 0.0985(2) 0.67695(5) 0.0159(2) Uani 1 1 d . . . . .
O14 O 0.33985(11) 0.0513(2) 0.77191(5) 0.0159(2) Uani 1 1 d . . . . .
O16 O 0.65783(12) 0.9916(2) 0.84468(5) 0.0196(3) Uani 1 1 d . . . . .
O15 O 0.56308(11) 0.6801(2) 0.88782(5) 0.0172(2) Uani 1 1 d . . . . .
O2 O 0.36968(11) 1.2525(2) 0.53807(5) 0.0156(2) Uani 1 1 d . . . . .
O3 O 0.35638(10) 0.7366(2) 0.47391(5) 0.0134(2) Uani 1 1 d . . . . .
H3A H 0.342843 0.766954 0.438257 0.020 Uiso 1 1 d R U . . .
H3B H 0.384020 0.594221 0.477928 0.020 Uiso 1 1 d R U . . .
C1 C 0.58757(14) 0.8660(3) 0.62499(7) 0.0108(3) Uani 1 1 d . . . . .
C11 C 0.56057(14) 0.7132(3) 0.67997(7) 0.0113(3) Uani 1 1 d . . . . .
C16 C 0.60459(14) 0.8018(3) 0.73477(7) 0.0116(3) Uani 1 1 d . . . . .
H16 H 0.659927 0.944532 0.737498 0.014 Uiso 1 1 calc R U . . .
C15 C 0.56643(15) 0.6784(3) 0.78552(6) 0.0118(3) Uani 1 1 d . . . . .
C14 C 0.48799(14) 0.4676(3) 0.78393(7) 0.0120(3) Uani 1 1 d . . . . .
H14 H 0.462345 0.385852 0.819033 0.014 Uiso 1 1 calc R U . . .
C13 C 0.44870(14) 0.3817(3) 0.72848(7) 0.0110(3) Uani 1 1 d . . . . .
N13 N 0.36213(12) 0.1620(3) 0.72550(6) 0.0118(3) Uani 1 1 d . . . . .
C12 C 0.48306(14) 0.4988(3) 0.67633(7) 0.0111(3) Uani 1 1 d . . . . .
H12 H 0.454315 0.434057 0.639060 0.013 Uiso 1 1 calc R U . . .
N15 N 0.59972(13) 0.7908(3) 0.84348(6) 0.0133(3) Uani 1 1 d . . . . .
C21 C 0.14040(16) 1.2473(3) 0.48347(7) 0.0181(3) Uani 1 1 d . . . . .
H21A H 0.160211 1.410691 0.465496 0.027 Uiso 1 1 calc R U . . .
H21B H 0.047886 1.237451 0.490430 0.027 Uiso 1 1 calc R U . . .
H21C H 0.164781 1.110684 0.456807 0.027 Uiso 1 1 calc R U . . .
C22 C 0.18552(16) 1.5133(3) 0.58383(7) 0.0146(3) Uani 1 1 d . . . . .
H22A H 0.223377 1.526010 0.623919 0.022 Uiso 1 1 calc R U . . .
H22B H 0.091546 1.525509 0.585393 0.022 Uiso 1 1 calc R U . . .
H22C H 0.218111 1.651138 0.559522 0.022 Uiso 1 1 calc R U . . .

loop_
_atom_site_aniso_label
_atom_site_aniso_U_11
_atom_site_aniso_U_22
_atom_site_aniso_U_33
_atom_site_aniso_U_23
_atom_site_aniso_U_13
_atom_site_aniso_U_12
Co1 0.00969(14) 0.00816(15) 0.00814(14) 0.00103(10) 0.00060(10) -0.00001(10)
S2 0.01125(18) 0.01051(18) 0.01283(18) 0.00063(14) 0.00052(13) -0.00033(14)
O1 0.0196(6) 0.0130(6) 0.0099(5) 0.0026(4) -0.0017(4) -0.0040(5)
O11 0.0184(6) 0.0163(6) 0.0130(5) 0.0023(5) 0.0000(4) -0.0065(5)
O13 0.0186(6) 0.0144(6) 0.0146(6) 0.0001(5) -0.0004(4) -0.0023(5)
O14 0.0175(6) 0.0165(6) 0.0139(5) 0.0058(5) 0.0042(4) -0.0014(5)
O16 0.0259(7) 0.0159(6) 0.0166(6) -0.0018(5) -0.0028(5) -0.0024(5)
O15 0.0199(6) 0.0222(6) 0.0095(5) 0.0029(5) 0.0019(4) 0.0027(5)
O2 0.0112(5) 0.0161(6) 0.0196(6) -0.0059(5) 0.0029(4) 0.0000(4)
O3 0.0149(5) 0.0106(5) 0.0148(5) 0.0037(4) -0.0017(4) -0.0015(4)
C1 0.0104(7) 0.0112(7) 0.0110(7) 0.0008(6) 0.0021(5) 0.0010(6)
C11 0.0105(7) 0.0128(7) 0.0106(7) 0.0016(6) 0.0012(5) 0.0027(6)
C16 0.0104(7) 0.0121(7) 0.0122(7) 0.0012(6) 0.0002(5) 0.0017(6)
C15 0.0120(7) 0.0147(8) 0.0087(7) -0.0011(6) -0.0012(5) 0.0043(6)
C14 0.0108(7) 0.0143(8) 0.0112(7) 0.0034(6) 0.0014(5) 0.0040(6)
C13 0.0097(7) 0.0102(7) 0.0131(7) 0.0015(6) 0.0005(5) 0.0014(6)
N13 0.0108(6) 0.0107(6) 0.0139(6) 0.0021(5) 0.0026(5) 0.0019(5)
C12 0.0095(7) 0.0124(7) 0.0114(7) 0.0004(6) 0.0003(5) 0.0028(6)
N15 0.0139(6) 0.0155(7) 0.0103(6) 0.0004(5) -0.0009(5) 0.0046(5)
C21 0.0178(8) 0.0204(9) 0.0159(8) -0.0028(7) -0.0052(6) -0.0003(7)
C22 0.0148(8) 0.0148(8) 0.0144(7) -0.0020(6) 0.0028(6) 0.0033(6)

loop_
_atom_type_symbol
_atom_type_description
_atom_type_scat_dispersion_real
_atom_type_scat_dispersion_imag
_atom_type_scat_source
C C 0.0033 0.0016 'International Tables Vol C Tables 4.2.6.8 and 6.1.1.4'
H H 0.0000 0.0000 'International Tables Vol C Tables 4.2.6.8 and 6.1.1.4'
Co Co 0.3494 0.9721 'International Tables Vol C Tables 4.2.6.8 and 6.1.1.4'
N N 0.0061 0.0033 'International Tables Vol C Tables 4.2.6.8 and 6.1.1.4'
O O 0.0106 0.0060 'International Tables Vol C Tables 4.2.6.8 and 6.1.1.4'
S S 0.1246 0.1234 'International Tables Vol C Tables 4.2.6.8 and 6.1.1.4'

loop_
_geom_angle_atom_site_label_1
_geom_angle_atom_site_label_2
_geom_angle_atom_site_label_3
_geom_angle
_geom_angle_site_symmetry_1
_geom_angle_site_symmetry_3
_geom_angle_publ_flag
O1 Co1 O1 180.00(5) . 3_676 ?
O1 Co1 O2 94.14(5) . . ?
O1 Co1 O2 85.86(5) 3_676 . ?
O1 Co1 O2 85.86(5) . 3_676 ?
O1 Co1 O2 94.14(5) 3_676 3_676 ?
O2 Co1 O2 180.0 . 3_676 ?
O1 Co1 O3 91.16(4) . 3_676 ?
O1 Co1 O3 88.84(4) 3_676 3_676 ?
O2 Co1 O3 85.67(4) . 3_676 ?
O2 Co1 O3 94.33(4) 3_676 3_676 ?
O1 Co1 O3 88.84(4) . . ?
O1 Co1 O3 91.17(4) 3_676 . ?
O2 Co1 O3 94.33(4) . . ?
O2 Co1 O3 85.67(4) 3_676 . ?
O3 Co1 O3 180.0 3_676 . ?
O2 S2 C21 106.08(8) . . ?
O2 S2 C22 103.17(7) . . ?
C21 S2 C22 98.12(8) . . ?
C1 O1 Co1 127.70(10) . . ?
S2 O2 Co1 129.95(7) . . ?
Co1 O3 H3A 103.9 . . ?
Co1 O3 H3B 109.7 . . ?
H3A O3 H3B 109.7 . . ?
O11 C1 O1 126.86(14) . . ?
O11 C1 C11 116.87(13) . . ?
O1 C1 C11 116.21(14) . . ?
C16 C11 C12 120.08(14) . . ?
C16 C11 C1 119.22(14) . . ?
C12 C11 C1 120.46(14) . . ?
C15 C16 C11 119.00(15) . . ?
C15 C16 H16 120.5 . . ?
C11 C16 H16 120.5 . . ?
C14 C15 C16 122.76(14) . . ?
C14 C15 N15 118.14(14) . . ?
C16 C15 N15 118.80(14) . . ?
C15 C14 C13 116.46(14) . . ?
C15 C14 H14 121.8 . . ?
C13 C14 H14 121.8 . . ?
C14 C13 C12 123.21(15) . . ?
C14 C13 N13 117.63(14) . . ?
C12 C13 N13 119.11(13) . . ?
O13 N13 O14 123.86(14) . . ?
O13 N13 C13 118.23(13) . . ?
O14 N13 C13 117.91(13) . . ?
C13 C12 C11 118.45(14) . . ?
C13 C12 H12 120.8 . . ?
C11 C12 H12 120.8 . . ?
O16 N15 O15 124.04(14) . . ?
O16 N15 C15 118.26(13) . . ?
O15 N15 C15 117.65(14) . . ?
S2 C21 H21A 109.5 . . ?
S2 C21 H21B 109.5 . . ?
H21A C21 H21B 109.5 . . ?
S2 C21 H21C 109.5 . . ?
H21A C21 H21C 109.5 . . ?
H21B C21 H21C 109.5 . . ?
S2 C22 H22A 109.5 . . ?
S2 C22 H22B 109.5 . . ?
H22A C22 H22B 109.5 . . ?
S2 C22 H22C 109.5 . . ?
H22A C22 H22C 109.5 . . ?
H22B C22 H22C 109.5 . . ?

loop_
_geom_bond_atom_site_label_1
_geom_bond_atom_site_label_2
_geom_bond_distance
_geom_bond_site_symmetry_2
_geom_bond_publ_flag
Co1 O1 2.0845(11) . ?
Co1 O1 2.0845(11) 3_676 ?
Co1 O2 2.1053(11) . ?
Co1 O2 2.1053(11) 3_676 ?
Co1 O3 2.1121(11) 3_676 ?
Co1 O3 2.1121(11) . ?
S2 O2 1.5226(12) . ?
S2 C21 1.7865(16) . ?
S2 C22 1.7890(17) . ?
O1 C1 1.2658(19) . ?
O11 C1 1.250(2) . ?
O13 N13 1.2278(17) . ?
O14 N13 1.2309(17) . ?
O16 N15 1.2220(19) . ?
O15 N15 1.2325(18) . ?
O3 H3A 0.8305 . ?
O3 H3B 0.8104 . ?
C1 C11 1.517(2) . ?
C11 C16 1.390(2) . ?
C11 C12 1.392(2) . ?
C16 C15 1.390(2) . ?
C16 H16 0.9500 . ?
C15 C14 1.381(2) . ?
C15 N15 1.4718(19) . ?
C14 C13 1.384(2) . ?
C14 H14 0.9500 . ?
C13 C12 1.390(2) . ?
C13 N13 1.470(2) . ?
C12 H12 0.9500 . ?
C21 H21A 0.9800 . ?
C21 H21B 0.9800 . ?
C21 H21C 0.9800 . ?
C22 H22A 0.9800 . ?
C22 H22B 0.9800 . ?
C22 H22C 0.9800 . ?

loop_
_geom_hbond_atom_site_label_D
_geom_hbond_atom_site_label_H
_geom_hbond_atom_site_label_A
_geom_hbond_distance_DH
_geom_hbond_distance_HA
_geom_hbond_distance_DA
_geom_hbond_angle_DHA
_geom_hbond_site_symmetry_A
_geom_hbond_publ_flag
O3 H3A O11 0.83 1.84 2.6310(16) 158.5 3_676 yes

loop_
_geom_torsion_atom_site_label_1
_geom_torsion_atom_site_label_2
_geom_torsion_atom_site_label_3
_geom_torsion_atom_site_label_4
_geom_torsion
_geom_torsion_site_symmetry_1
_geom_torsion_site_symmetry_2
_geom_torsion_site_symmetry_3
_geom_torsion_site_symmetry_4
_geom_torsion_publ_flag
C21 S2 O2 Co1 -77.63(11) . . . . ?
C22 S2 O2 Co1 179.75(9) . . . . ?
Co1 O1 C1 O11 -15.9(2) . . . . ?
Co1 O1 C1 C11 161.22(10) . . . . ?
O11 C1 C11 C16 6.3(2) . . . . ?
O1 C1 C11 C16 -171.10(14) . . . . ?
O11 C1 C11 C12 -179.35(14) . . . . ?
O1 C1 C11 C12 3.3(2) . . . . ?
C12 C11 C16 C15 -2.2(2) . . . . ?
C1 C11 C16 C15 172.21(14) . . . . ?
C11 C16 C15 C14 1.2(2) . . . . ?
C11 C16 C15 N15 -172.45(13) . . . . ?
C16 C15 C14 C13 0.4(2) . . . . ?
N15 C15 C14 C13 173.99(13) . . . . ?
C15 C14 C13 C12 -0.9(2) . . . . ?
C15 C14 C13 N13 -178.30(13) . . . . ?
C14 C13 N13 O13 173.33(14) . . . . ?
C12 C13 N13 O13 -4.2(2) . . . . ?
C14 C13 N13 O14 -7.2(2) . . . . ?
C12 C13 N13 O14 175.30(14) . . . . ?
C14 C13 C12 C11 -0.1(2) . . . . ?
N13 C13 C12 C11 177.26(13) . . . . ?
C16 C11 C12 C13 1.7(2) . . . . ?
C1 C11 C12 C13 -172.63(14) . . . . ?
C14 C15 N15 O16 -172.57(14) . . . . ?
C16 C15 N15 O16 1.3(2) . . . . ?
C14 C15 N15 O15 5.0(2) . . . . ?
C16 C15 N15 O15 178.86(14) . . . . ?
